data_4077907
loop_
_publ_author_name
'Savjani, Nicky'
'Bew, Sean P.'
'Hughes, David L.'
'Lancaster, Simon J.'
'Bochmann, Manfred'

_publ_section_title
;
 Reactivity of &#x201C;Ligand-Free&#x201D; Au+: C--H and C--C Activation
 versus \p Coordination
;
_journal_issue 7
_journal_name_full Organometallics
_journal_page_first 2534
_journal_paper_doi 10.1021/om201035v
_journal_volume 31
_journal_year 2012
_chemical_formula_moiety 'C14 H23 S, Sb F6, 0.5(C H2 Cl2)'
_chemical_formula_structural '[Me5C6-CH2SMe2][SbF6].0.5(CH2Cl2)'
_chemical_formula_sum 'C14.5 H24 Cl F6 S Sb'
_chemical_formula_weight 501.60
_chemical_name_systematic
;
 ?
;
_space_group_IT_number 14
_symmetry_cell_setting monoclinic
_symmetry_space_group_name_Hall '-P 2ybc'
_symmetry_space_group_name_H-M 'P 1 21/c 1'
_atom_sites_solution_hydrogens geom
_atom_sites_solution_primary direct
_atom_sites_solution_secondary difmap
_audit_creation_method 'SHELXL-97 and CrysAlisPro RED'
_cell_angle_alpha 90.00
_cell_angle_beta 91.383(4)
_cell_angle_gamma 90.00
_cell_formula_units_Z 4
_cell_length_a 8.7669(4)
_cell_length_b 10.4373(5)
_cell_length_c 20.9854(11)
_cell_measurement_reflns_used 15307
_cell_measurement_temperature 140(1)
_cell_measurement_theta_max 32.4448
_cell_measurement_theta_min 3.4965
_cell_volume 1919.66(16)
_computing_cell_refinement
;
 CrysAlisPro RED, Oxford Diffraction Ltd., Version 1.171.32.24 
;
_computing_data_collection
;
 CrysAlisPro CCD, Oxford Diffraction Ltd., Version 1.171.32.24 
;
_computing_data_reduction
;
 CrysAlisPro RED, Oxford Diffraction Ltd., Version 1.171.32.24
;
_computing_molecular_graphics 'ORTEP (Johnson, 1976 and Farrugia, 1997)'
_computing_publication_material 'SHELXL-97 (Sheldrick, 2008) and WINGX (Farrugia, 1999)'
_computing_structure_refinement 'SHELXL-97 (Sheldrick, 2008)'
_computing_structure_solution 'SHELXS-97 (Sheldrick, 2008)'
_diffrn_ambient_temperature 140(1)
_diffrn_detector_area_resol_mean 16.0050
_diffrn_measured_fraction_theta_full 0.998
_diffrn_measured_fraction_theta_max 0.998
_diffrn_measurement_device_type 'Oxford Diffraction Xcalibur 3/CCD'
_diffrn_measurement_method 'Thin slice \f and \w scans'
_diffrn_radiation_monochromator graphite
_diffrn_radiation_source 'Enhance (Mo) X-ray Source'
_diffrn_radiation_type Mo-K\a
_diffrn_radiation_wavelength 0.71073
_diffrn_reflns_av_R_equivalents 0.0509
_diffrn_reflns_av_sigmaI/netI 0.0254
_diffrn_reflns_limit_h_max 11
_diffrn_reflns_limit_h_min -11
_diffrn_reflns_limit_k_max 13
_diffrn_reflns_limit_k_min -13
_diffrn_reflns_limit_l_max 27
_diffrn_reflns_limit_l_min -27
_diffrn_reflns_number 32359
_diffrn_reflns_theta_full 27.50
_diffrn_reflns_theta_max 27.50
_diffrn_reflns_theta_min 3.51
_exptl_absorpt_coefficient_mu 1.734
_exptl_absorpt_correction_T_max 1.038
_exptl_absorpt_correction_T_min 0.944
_exptl_absorpt_correction_type multi-scan
_exptl_absorpt_process_details
;
 CrysAlisPro RED, Oxford Diffraction Ltd., Version 1.171.32.24 
 Empirical absorption correction using spherical harmonics,
  implemented in SCALE3 ABSPACK scaling algorithm.
;
_exptl_crystal_colour colourless
_exptl_crystal_density_diffrn 1.736
_exptl_crystal_density_method 'not measured'
_exptl_crystal_description prism
_exptl_crystal_F_000 996
_exptl_crystal_size_max 0.33
_exptl_crystal_size_mid 0.23
_exptl_crystal_size_min 0.14
_refine_diff_density_max 1.305
_refine_diff_density_min -1.304
_refine_diff_density_rms 0.091
_refine_ls_extinction_method none
_refine_ls_goodness_of_fit_ref 1.153
_refine_ls_hydrogen_treatment constr
_refine_ls_matrix_type full
_refine_ls_number_parameters 231
_refine_ls_number_reflns 4418
_refine_ls_number_restraints 0
_refine_ls_restrained_S_all 1.153
_refine_ls_R_factor_all 0.0396
_refine_ls_R_factor_gt 0.0347
_refine_ls_shift/su_max 0.001
_refine_ls_shift/su_mean 0.000
_refine_ls_structure_factor_coef Fsqd
_refine_ls_weighting_details 'calc w=1/[\s^2^(Fo^2^)+(0.0244P)^2^+4.7854P] where P=(Fo^2^+2Fc^2^)/3'
_refine_ls_weighting_scheme calc
_refine_ls_wR_factor_gt 0.0820
_refine_ls_wR_factor_ref 0.0833
_reflns_number_gt 3931
_reflns_number_total 4418
_reflns_threshold_expression I>2sigma(I)
_cod_data_source_file om201035v_si_002.cif
_cod_data_source_block nickys18
_cod_depositor_comments
;
The following automatic conversions were performed:

'_symmetry_cell_setting' value 'Monoclinic' changed to 'monoclinic'
according to /home/saulius/struct/CIF-dictionaries/cif_core.dic
dictionary named 'cif_core.dic' version 2.4.1 from 2010-06-29.

Automatic conversion script
Id: cif_fix_values 1715 2011-07-08 13:25:40Z adriana 
;
_cod_original_sg_symbol_H-M P21/c
_cod_original_formula_sum 'C14.50 H24 Cl F6 S Sb'
_cod_database_code 4077907

loop_
_symmetry_equiv_pos_as_xyz
'x, y, z'
'-x, y+1/2, -z+1/2'
'-x, -y, -z'
'x, -y-1/2, z-1/2'

loop_
_atom_site_label
_atom_site_type_symbol
_atom_site_fract_x
_atom_site_fract_y
_atom_site_fract_z
_atom_site_U_iso_or_equiv
_atom_site_adp_type
_atom_site_occupancy
_atom_site_symmetry_multiplicity
_atom_site_calc_flag
_atom_site_refinement_flags
Sb Sb 0.75085(3) 0.38844(2) 0.785806(11) 0.02635(8) Uani 1 1 d .
F1 F 0.8815(3) 0.5250(3) 0.76882(19) 0.0722(10) Uani 1 1 d .
F2 F 0.5857(3) 0.4895(3) 0.75911(14) 0.0521(7) Uani 1 1 d .
F3 F 0.7753(5) 0.3292(3) 0.70351(13) 0.0754(10) Uani 1 1 d .
F4 F 0.6212(3) 0.2526(3) 0.80121(14) 0.0532(7) Uani 1 1 d .
F5 F 0.9169(3) 0.2852(3) 0.81085(14) 0.0533(7) Uani 1 1 d .
F6 F 0.7367(4) 0.4470(3) 0.86863(14) 0.0728(9) Uani 1 1 d .
C1 C 0.7301(4) 0.5271(3) 0.53267(16) 0.0267(7) Uani 1 1 d .
C2 C 0.7736(4) 0.6481(4) 0.55661(17) 0.0290(8) Uani 1 1 d .
C3 C 0.8562(4) 0.7324(4) 0.51874(18) 0.0294(8) Uani 1 1 d .
C4 C 0.8981(4) 0.6975(3) 0.45715(17) 0.0257(7) Uani 1 1 d .
C5 C 0.8553(4) 0.5757(3) 0.43384(16) 0.0234(7) Uani 1 1 d .
C6 C 0.7745(4) 0.4906(3) 0.47148(16) 0.0245(7) Uani 1 1 d .
C11 C 0.6341(5) 0.4365(4) 0.57107(19) 0.0363(9) Uani 1 1 d .
H11A H 0.5505 0.4055 0.5450 0.054 Uiso 1 1 calc R
H11B H 0.5951 0.4809 0.6073 0.054 Uiso 1 1 calc R
H11C H 0.6956 0.3655 0.5854 0.054 Uiso 1 1 calc R
C12 C 0.7307(5) 0.6875(5) 0.62339(19) 0.0443(10) Uani 1 1 d .
H12A H 0.8098 0.7406 0.6417 0.066 Uiso 1 1 calc R
H12B H 0.7186 0.6124 0.6492 0.066 Uiso 1 1 calc R
H12C H 0.6366 0.7345 0.6215 0.066 Uiso 1 1 calc R
C13 C 0.8996(5) 0.8638(4) 0.5435(2) 0.0431(10) Uani 1 1 d .
H13A H 0.8366 0.8855 0.5787 0.065 Uiso 1 1 calc R
H13B H 0.8849 0.9258 0.5101 0.065 Uiso 1 1 calc R
H13C H 1.0047 0.8636 0.5573 0.065 Uiso 1 1 calc R
C14 C 0.9895(4) 0.7913(4) 0.41864(19) 0.0344(8) Uani 1 1 d .
H14A H 0.9263 0.8628 0.4066 0.052 Uiso 1 1 calc R
H14B H 1.0251 0.7497 0.3810 0.052 Uiso 1 1 calc R
H14C H 1.0753 0.8210 0.4438 0.052 Uiso 1 1 calc R
C15 C 0.8899(4) 0.5378(4) 0.36608(16) 0.0253(7) Uani 1 1 d .
H15A H 0.9302 0.4513 0.3652 0.030 Uiso 1 1 calc R
H15B H 0.9656 0.5952 0.3489 0.030 Uiso 1 1 calc R
C16 C 0.7326(5) 0.3577(3) 0.44789(18) 0.0329(8) Uani 1 1 d .
H16A H 0.6304 0.3585 0.4304 0.049 Uiso 1 1 calc R
H16B H 0.7390 0.2983 0.4828 0.049 Uiso 1 1 calc R
H16C H 0.8019 0.3321 0.4155 0.049 Uiso 1 1 calc R
S2 S 0.71326(9) 0.54696(8) 0.31839(4) 0.02249(17) Uani 1 1 d .
C21 C 0.7743(4) 0.5119(4) 0.23962(16) 0.0313(8) Uani 1 1 d .
H21A H 0.7960 0.4221 0.2362 0.047 Uiso 1 1 calc R
H21B H 0.8647 0.5603 0.2310 0.047 Uiso 1 1 calc R
H21C H 0.6950 0.5347 0.2093 0.047 Uiso 1 1 calc R
C22 C 0.6807(5) 0.7155(4) 0.3134(2) 0.0421(10) Uani 1 1 d .
H22A H 0.6470 0.7467 0.3537 0.063 Uiso 1 1 calc R
H22B H 0.6039 0.7326 0.2811 0.063 Uiso 1 1 calc R
H22C H 0.7737 0.7580 0.3026 0.063 Uiso 1 1 calc R
Cl71 Cl 0.4258(4) 0.5882(3) 0.92517(19) 0.0709(8) Uani 0.50 1 d P
Cl72 Cl 0.5159(6) 0.4096(4) 1.0223(4) 0.1184(19) Uani 0.50 1 d P
C7A C 0.522(3) 0.531(3) 0.9543(10) 0.052(5) Uiso 0.25 1 d P
C7B C 0.527(3) 0.453(3) 0.9723(15) 0.069(6) Uiso 0.25 1 d P

loop_
_atom_site_aniso_label
_atom_site_aniso_U_11
_atom_site_aniso_U_22
_atom_site_aniso_U_33
_atom_site_aniso_U_23
_atom_site_aniso_U_13
_atom_site_aniso_U_12
Sb 0.02165(12) 0.02663(13) 0.03069(13) 0.00400(10) -0.00072(9) 0.00138(9)
F1 0.0316(14) 0.0435(16) 0.142(3) 0.0278(18) 0.0041(16) -0.0050(12)
F2 0.0270(12) 0.0496(15) 0.0792(19) 0.0167(14) -0.0075(12) 0.0074(11)
F3 0.117(3) 0.077(2) 0.0323(14) 0.0032(15) 0.0110(16) 0.026(2)
F4 0.0422(14) 0.0481(15) 0.0689(18) 0.0192(13) -0.0067(13) -0.0184(12)
F5 0.0391(14) 0.0460(15) 0.0742(19) 0.0099(14) -0.0108(13) 0.0148(12)
F6 0.088(2) 0.079(2) 0.0504(17) -0.0276(16) -0.0091(16) 0.0154(19)
C1 0.0233(17) 0.0317(19) 0.0248(16) 0.0030(14) -0.0045(13) 0.0050(14)
C2 0.0232(17) 0.038(2) 0.0258(17) -0.0054(15) -0.0064(13) 0.0059(14)
C3 0.0251(17) 0.0305(19) 0.0323(18) -0.0080(15) -0.0068(14) 0.0045(15)
C4 0.0193(16) 0.0282(18) 0.0292(17) -0.0013(14) -0.0051(13) 0.0022(13)
C5 0.0203(16) 0.0264(17) 0.0232(16) -0.0022(13) -0.0038(12) 0.0047(13)
C6 0.0237(16) 0.0253(16) 0.0242(16) 0.0013(13) -0.0083(13) 0.0037(13)
C11 0.034(2) 0.044(2) 0.0305(19) 0.0048(17) 0.0001(16) 0.0001(18)
C12 0.045(2) 0.057(3) 0.031(2) -0.0132(19) 0.0035(18) -0.003(2)
C13 0.049(3) 0.036(2) 0.044(2) -0.0142(18) -0.0053(19) -0.0004(19)
C14 0.032(2) 0.033(2) 0.038(2) -0.0005(16) -0.0026(16) -0.0078(16)
C15 0.0178(16) 0.0307(18) 0.0272(17) -0.0012(14) -0.0023(13) 0.0028(13)
C16 0.044(2) 0.0248(18) 0.0295(18) 0.0014(14) -0.0039(16) -0.0024(16)
S2 0.0191(4) 0.0259(4) 0.0225(4) -0.0004(3) -0.0010(3) -0.0009(3)
C21 0.0264(18) 0.047(2) 0.0209(16) 0.0011(16) 0.0026(13) -0.0018(16)
C22 0.039(2) 0.028(2) 0.058(3) 0.0012(19) -0.020(2) 0.0101(17)
Cl71 0.071(2) 0.0521(16) 0.090(2) -0.0071(16) 0.0239(17) -0.0044(14)
Cl72 0.106(3) 0.057(2) 0.194(6) 0.008(3) 0.036(4) 0.022(2)

loop_
_atom_type_symbol
_atom_type_description
_atom_type_scat_dispersion_real
_atom_type_scat_dispersion_imag
_atom_type_scat_source
C C 0.0033 0.0016 'International Tables Vol C Tables 4.2.6.8 and 6.1.1.4'
H H 0.0000 0.0000 'International Tables Vol C Tables 4.2.6.8 and 6.1.1.4'
F F 0.0171 0.0103 'International Tables Vol C Tables 4.2.6.8 and 6.1.1.4'
S S 0.1246 0.1234 'International Tables Vol C Tables 4.2.6.8 and 6.1.1.4'
Sb Sb -0.5866 1.5461 'International Tables Vol C Tables 4.2.6.8 and 6.1.1.4'
Cl Cl 0.1484 0.1585 'International Tables Vol C Tables 4.2.6.8 and 6.1.1.4'

loop_
_geom_angle_atom_site_label_1
_geom_angle_atom_site_label_2
_geom_angle_atom_site_label_3
_geom_angle
_geom_angle_site_symmetry_1
_geom_angle_site_symmetry_3
F6 Sb F4 91.94(15) . .
F6 Sb F3 177.18(16) . .
F4 Sb F3 89.57(16) . .
F6 Sb F2 91.50(14) . .
F4 Sb F2 90.59(12) . .
F3 Sb F2 90.87(14) . .
F6 Sb F1 88.99(18) . .
F4 Sb F1 179.06(15) . .
F3 Sb F1 89.52(18) . .
F2 Sb F1 89.20(12) . .
F6 Sb F5 89.75(14) . .
F4 Sb F5 89.22(12) . .
F3 Sb F5 87.88(14) . .
F2 Sb F5 178.74(13) . .
F1 Sb F5 90.98(12) . .
C6 C1 C2 119.4(3) . .
C6 C1 C11 119.2(3) . .
C2 C1 C11 121.4(3) . .
C3 C2 C1 120.1(3) . .
C3 C2 C12 119.8(4) . .
C1 C2 C12 120.1(4) . .
C2 C3 C4 120.8(3) . .
C2 C3 C13 120.3(3) . .
C4 C3 C13 118.9(4) . .
C3 C4 C5 118.8(3) . .
C3 C4 C14 118.6(3) . .
C5 C4 C14 122.6(3) . .
C6 C5 C4 120.9(3) . .
C6 C5 C15 118.8(3) . .
C4 C5 C15 120.2(3) . .
C5 C6 C1 120.1(3) . .
C5 C6 C16 121.4(3) . .
C1 C6 C16 118.5(3) . .
C1 C11 H11A 109.5 . .
C1 C11 H11B 109.5 . .
H11A C11 H11B 109.5 . .
C1 C11 H11C 109.5 . .
H11A C11 H11C 109.5 . .
H11B C11 H11C 109.5 . .
C2 C12 H12A 109.5 . .
C2 C12 H12B 109.5 . .
H12A C12 H12B 109.5 . .
C2 C12 H12C 109.5 . .
H12A C12 H12C 109.5 . .
H12B C12 H12C 109.5 . .
C3 C13 H13A 109.5 . .
C3 C13 H13B 109.5 . .
H13A C13 H13B 109.5 . .
C3 C13 H13C 109.5 . .
H13A C13 H13C 109.5 . .
H13B C13 H13C 109.5 . .
C4 C14 H14A 109.5 . .
C4 C14 H14B 109.5 . .
H14A C14 H14B 109.5 . .
C4 C14 H14C 109.5 . .
H14A C14 H14C 109.5 . .
H14B C14 H14C 109.5 . .
C5 C15 S2 108.3(2) . .
C5 C15 H15A 110.0 . .
S2 C15 H15A 110.0 . .
C5 C15 H15B 110.0 . .
S2 C15 H15B 110.0 . .
H15A C15 H15B 108.4 . .
C6 C16 H16A 109.5 . .
C6 C16 H16B 109.5 . .
H16A C16 H16B 109.5 . .
C6 C16 H16C 109.5 . .
H16A C16 H16C 109.5 . .
H16B C16 H16C 109.5 . .
C22 S2 C21 101.4(2) . .
C22 S2 C15 102.48(18) . .
C21 S2 C15 103.14(17) . .
S2 C21 H21A 109.5 . .
S2 C21 H21B 109.5 . .
H21A C21 H21B 109.5 . .
S2 C21 H21C 109.5 . .
H21A C21 H21C 109.5 . .
H21B C21 H21C 109.5 . .
S2 C22 H22A 109.5 . .
S2 C22 H22B 109.5 . .
H22A C22 H22B 109.5 . .
S2 C22 H22C 109.5 . .
H22A C22 H22C 109.5 . .
H22B C22 H22C 109.5 . .
C7A Cl71 Cl72 42.2(12) . 3_667
C7A Cl71 C7B 19.7(14) . .
Cl72 Cl71 C7B 50.5(8) 3_667 .
C7A Cl71 C7B 45.0(13) . 3_667
Cl72 Cl71 C7B 18.7(8) 3_667 3_667
C7B Cl71 C7B 44.6(14) . 3_667
C7A Cl72 C7B 106.2(19) 3_667 .
C7A Cl72 Cl71 68.1(18) 3_667 3_667
C7B Cl72 Cl71 141.6(15) . 3_667
C7A Cl72 C7B 33.3(17) 3_667 3_667
C7B Cl72 C7B 73(2) . 3_667
Cl71 Cl72 C7B 90.8(13) 3_667 3_667
C7A Cl72 C7A 88.2(18) 3_667 .
C7B Cl72 C7A 18.5(15) . .
Cl71 Cl72 C7A 130.6(8) 3_667 .
C7B Cl72 C7A 55.1(12) 3_667 .
C7A Cl72 Cl72 64.3(17) 3_667 3_667
C7B Cl72 Cl72 42.1(14) . 3_667
Cl71 Cl72 Cl72 115.8(6) 3_667 3_667
C7B Cl72 Cl72 31.3(12) 3_667 3_667
C7A Cl72 Cl72 23.9(8) . 3_667
Cl72 C7A C7B 115(3) 3_667 .
Cl72 C7A Cl71 70(2) 3_667 .
C7B C7A Cl71 134(3) . .
Cl72 C7A C7B 43.0(14) 3_667 3_667
C7B C7A C7B 73(3) . 3_667
Cl71 C7A C7B 104(2) . 3_667
Cl72 C7A Cl72 91.8(17) 3_667 .
C7B C7A Cl72 24(2) . .
Cl71 C7A Cl72 132.9(16) . .
C7B C7A Cl72 48.9(15) 3_667 .
C7A C7B Cl72 138(3) . .
C7A C7B Cl72 31.7(19) . 3_667
Cl72 C7B Cl72 106.6(19) . 3_667
C7A C7B C7B 75(3) . 3_667
Cl72 C7B C7B 63(2) . 3_667
Cl72 C7B C7B 43.6(16) 3_667 3_667
C7A C7B C7A 107(3) . 3_667
Cl72 C7B C7A 30.7(13) . 3_667
Cl72 C7B C7A 76.0(16) 3_667 3_667
C7B C7B C7A 32.5(14) 3_667 3_667
C7A C7B Cl71 26.5(19) . .
Cl72 C7B Cl71 135(2) . .
Cl72 C7B Cl71 38.7(10) 3_667 .
C7B C7B Cl71 78(2) 3_667 .
C7A C7B Cl71 107(2) 3_667 .
C7A C7B Cl71 126(3) . 3_667
Cl72 C7B Cl71 19.6(8) . 3_667
Cl72 C7B Cl71 98.9(14) 3_667 3_667
C7B C7B Cl71 58(2) 3_667 3_667
C7A C7B Cl71 31.3(13) 3_667 3_667
Cl71 C7B Cl71 135.4(14) . 3_667

loop_
_geom_bond_atom_site_label_1
_geom_bond_atom_site_label_2
_geom_bond_distance
_geom_bond_site_symmetry_2
Sb F6 1.849(3) .
Sb F4 1.851(2) .
Sb F3 1.852(3) .
Sb F2 1.867(2) .
Sb F1 1.869(3) .
Sb F5 1.876(2) .
C1 C6 1.404(5) .
C1 C2 1.408(5) .
C1 C11 1.512(5) .
C2 C3 1.399(6) .
C2 C12 1.517(5) .
C3 C4 1.400(5) .
C3 C13 1.512(5) .
C4 C5 1.410(5) .
C4 C14 1.512(5) .
C5 C6 1.394(5) .
C5 C15 1.514(5) .
C6 C16 1.514(5) .
C11 H11A 0.9600 .
C11 H11B 0.9600 .
C11 H11C 0.9600 .
C12 H12A 0.9600 .
C12 H12B 0.9600 .
C12 H12C 0.9600 .
C13 H13A 0.9600 .
C13 H13B 0.9600 .
C13 H13C 0.9600 .
C14 H14A 0.9600 .
C14 H14B 0.9600 .
C14 H14C 0.9600 .
C15 S2 1.826(3) .
C15 H15A 0.9700 .
C15 H15B 0.9700 .
C16 H16A 0.9600 .
C16 H16B 0.9600 .
C16 H16C 0.9600 .
S2 C22 1.785(4) .
S2 C21 1.788(4) .
C21 H21A 0.9600 .
C21 H21B 0.9600 .
C21 H21C 0.9600 .
C22 H22A 0.9600 .
C22 H22B 0.9600 .
C22 H22C 0.9600 .
Cl71 C7A 1.19(3) .
Cl71 Cl72 1.204(8) 3_667
Cl71 C7B 1.93(3) .
Cl71 C7B 2.22(3) 3_667
Cl72 C7A 0.86(3) 3_667
Cl72 C7B 1.15(3) .
Cl72 Cl71 1.204(8) 3_667
Cl72 C7B 1.49(3) 3_667
Cl72 C7A 1.91(2) .
Cl72 Cl72 2.123(10) 3_667
C7A Cl72 0.86(3) 3_667
C7A C7B 0.90(3) .
C7A C7B 1.62(3) 3_667
C7B Cl72 1.49(3) 3_667
C7B C7B 1.60(5) 3_667
C7B C7A 1.62(3) 3_667
C7B Cl71 2.22(3) 3_667

loop_
_geom_torsion_atom_site_label_1
_geom_torsion_atom_site_label_2
_geom_torsion_atom_site_label_3
_geom_torsion_atom_site_label_4
_geom_torsion
_geom_torsion_site_symmetry_1
_geom_torsion_site_symmetry_4
C6 C1 C2 C3 2.1(5) . .
C11 C1 C2 C3 -176.9(3) . .
C6 C1 C2 C12 -178.1(3) . .
C11 C1 C2 C12 2.9(5) . .
C1 C2 C3 C4 -0.8(5) . .
C12 C2 C3 C4 179.5(3) . .
C1 C2 C3 C13 178.3(3) . .
C12 C2 C3 C13 -1.4(5) . .
C2 C3 C4 C5 0.1(5) . .
C13 C3 C4 C5 -179.0(3) . .
C2 C3 C4 C14 -179.0(3) . .
C13 C3 C4 C14 1.9(5) . .
C3 C4 C5 C6 -0.9(5) . .
C14 C4 C5 C6 178.2(3) . .
C3 C4 C5 C15 176.2(3) . .
C14 C4 C5 C15 -4.7(5) . .
C4 C5 C6 C1 2.2(5) . .
C15 C5 C6 C1 -174.9(3) . .
C4 C5 C6 C16 -177.8(3) . .
C15 C5 C6 C16 5.1(5) . .
C2 C1 C6 C5 -2.8(5) . .
C11 C1 C6 C5 176.2(3) . .
C2 C1 C6 C16 177.2(3) . .
C11 C1 C6 C16 -3.8(5) . .
C6 C5 C15 S2 73.0(3) . .
C4 C5 C15 S2 -104.1(3) . .
C5 C15 S2 C22 70.8(3) . .
C5 C15 S2 C21 175.8(3) . .
C7B Cl71 C7A Cl72 -106(5) . 3_667
C7B Cl71 C7A Cl72 -27.0(14) 3_667 3_667
Cl72 Cl71 C7A C7B 106(5) 3_667 .
C7B Cl71 C7A C7B 79(4) 3_667 .
Cl72 Cl71 C7A C7B 27.0(14) 3_667 3_667
C7B Cl71 C7A C7B -79(4) . 3_667
Cl72 Cl71 C7A Cl72 73(2) 3_667 .
C7B Cl71 C7A Cl72 -33(3) . .
C7B Cl71 C7A Cl72 45.7(18) 3_667 .
C7A Cl72 C7A Cl72 0.000(1) 3_667 3_667
C7B Cl72 C7A Cl72 167(6) . 3_667
Cl71 Cl72 C7A Cl72 -59(2) 3_667 3_667
C7B Cl72 C7A Cl72 -3.7(18) 3_667 3_667
C7A Cl72 C7A C7B -167(6) 3_667 .
Cl71 Cl72 C7A C7B 134(5) 3_667 .
C7B Cl72 C7A C7B -171(4) 3_667 .
Cl72 Cl72 C7A C7B -167(6) 3_667 .
C7A Cl72 C7A Cl71 -64(3) 3_667 .
C7B Cl72 C7A Cl71 104(6) . .
Cl71 Cl72 C7A Cl71 -122(2) 3_667 .
C7B Cl72 C7A Cl71 -67(3) 3_667 .
Cl72 Cl72 C7A Cl71 -64(3) 3_667 .
C7A Cl72 C7A C7B 3.7(18) 3_667 3_667
C7B Cl72 C7A C7B 171(4) . 3_667
Cl71 Cl72 C7A C7B -55.0(16) 3_667 3_667
Cl72 Cl72 C7A C7B 3.7(18) 3_667 3_667
Cl72 C7A C7B Cl72 -14(7) 3_667 .
Cl71 C7A C7B Cl72 -99(5) . .
C7B C7A C7B Cl72 -7(3) 3_667 .
Cl71 C7A C7B Cl72 -85(5) . 3_667
C7B C7A C7B Cl72 7(3) 3_667 3_667
Cl72 C7A C7B Cl72 14(7) . 3_667
Cl72 C7A C7B C7B -7(3) 3_667 3_667
Cl71 C7A C7B C7B -92(4) . 3_667
Cl72 C7A C7B C7B 7(3) . 3_667
Cl72 C7A C7B C7A -7(3) 3_667 3_667
Cl71 C7A C7B C7A -92(4) . 3_667
C7B C7A C7B C7A 0.000(2) 3_667 3_667
Cl72 C7A C7B C7A 7(3) . 3_667
Cl72 C7A C7B Cl71 85(5) 3_667 .
C7B C7A C7B Cl71 92(4) 3_667 .
Cl72 C7A C7B Cl71 99(5) . .
Cl72 C7A C7B Cl71 -35(5) 3_667 3_667
Cl71 C7A C7B Cl71 -121(3) . 3_667
C7B C7A C7B Cl71 -29(2) 3_667 3_667
Cl72 C7A C7B Cl71 -22(2) . 3_667
C7A Cl72 C7B C7A 13(6) 3_667 .
Cl71 Cl72 C7B C7A -62(6) 3_667 .
C7B Cl72 C7B C7A 8(4) 3_667 .
Cl72 Cl72 C7B C7A 8(4) 3_667 .
C7A Cl72 C7B Cl72 6(3) 3_667 3_667
Cl71 Cl72 C7B Cl72 -69(3) 3_667 3_667
C7B Cl72 C7B Cl72 0.000(2) 3_667 3_667
C7A Cl72 C7B Cl72 -8(4) . 3_667
C7A Cl72 C7B C7B 6(3) 3_667 3_667
Cl71 Cl72 C7B C7B -69(3) 3_667 3_667
C7A Cl72 C7B C7B -8(4) . 3_667
Cl72 Cl72 C7B C7B 0.000(19) 3_667 3_667
Cl71 Cl72 C7B C7A -75(3) 3_667 3_667
C7B Cl72 C7B C7A -6(3) 3_667 3_667
C7A Cl72 C7B C7A -13(6) . 3_667
Cl72 Cl72 C7B C7A -6(3) 3_667 3_667
C7A Cl72 C7B Cl71 -25(4) 3_667 .
Cl71 Cl72 C7B Cl71 -100(3) 3_667 .
C7B Cl72 C7B Cl71 -31.0(17) 3_667 .
C7A Cl72 C7B Cl71 -39(4) . .
Cl72 Cl72 C7B Cl71 -31.0(17) 3_667 .
C7A Cl72 C7B Cl71 75(3) 3_667 3_667
C7B Cl72 C7B Cl71 69(3) 3_667 3_667
C7A Cl72 C7B Cl71 62(6) . 3_667
Cl72 Cl72 C7B Cl71 69(3) 3_667 3_667
Cl72 Cl71 C7B C7A -57(4) 3_667 .
C7B Cl71 C7B C7A -81(5) 3_667 .
C7A Cl71 C7B Cl72 109(6) . .
Cl72 Cl71 C7B Cl72 52(3) 3_667 .
C7B Cl71 C7B Cl72 28.1(15) 3_667 .
C7A Cl71 C7B Cl72 57(4) . 3_667
C7B Cl71 C7B Cl72 -24.2(14) 3_667 3_667
C7A Cl71 C7B C7B 81(5) . 3_667
Cl72 Cl71 C7B C7B 24.2(14) 3_667 3_667
C7A Cl71 C7B C7A 96(5) . 3_667
Cl72 Cl71 C7B C7A 39.0(12) 3_667 3_667
C7B Cl71 C7B C7A 14.8(11) 3_667 3_667
C7A Cl71 C7B Cl71 81(5) . 3_667
Cl72 Cl71 C7B Cl71 24.2(13) 3_667 3_667
C7B Cl71 C7B Cl71 0.000(2) 3_667 3_667
